data_7008424
loop_
_publ_author_name
'Beckmann, Jens'
'Dakternieks, Dainis'
'Duthie, Andrew'
'Mitchell, Cassandra'

_publ_section_title
;
 The utility of hypercoordination and secondary bonding for the
 synthesis of a binary organoelement oxo cluster.
;
_journal_issue 9
_journal_name_full 'Dalton transactions (Cambridge, England : 2003)'
_journal_page_first 1563
_journal_page_last 1564
_journal_paper_doi 10.1039/b502677f
_journal_year 2005
_chemical_formula_moiety 'C60 H104 O12 Sn4 Te2'
_chemical_formula_sum 'C60 H104 O12 Sn4 Te2'
_chemical_formula_weight 1747.39
_chemical_name_systematic
;
?
;
_space_group_IT_number 14
_symmetry_cell_setting monoclinic
_symmetry_space_group_name_Hall '-P 2yn'
_symmetry_space_group_name_H-M 'P 1 21/n 1'
_atom_sites_solution_hydrogens geom
_atom_sites_solution_primary direct
_atom_sites_solution_secondary difmap
_audit_creation_method SHELXL-97
_cell_angle_alpha 90.00
_cell_angle_beta 105.4640(10)
_cell_angle_gamma 90.00
_cell_formula_units_Z 2
_cell_length_a 11.8078(9)
_cell_length_b 22.6307(18)
_cell_length_c 13.7604(11)
_cell_measurement_reflns_used 9823
_cell_measurement_temperature 293(2)
_cell_measurement_theta_max 27.52
_cell_measurement_theta_min 2.37
_cell_volume 3543.9(5)
_computing_cell_refinement 'SMART (Bruker, 2000)'
_computing_data_collection 'SMART (Bruker, 2000)'
_computing_data_reduction 'SAINT (Bruker, 2000)'
_computing_molecular_graphics 'DIAMOND (Brandenburg, 2000)'
_computing_publication_material 'SHELXL-97 (Sheldrick, 1997)'
_computing_structure_refinement 'SHELXL-97 (Sheldrick, 1997)'
_computing_structure_solution 'SHELXS-97 (Sheldrick, 1997)'
_diffrn_ambient_temperature 293(2)
_diffrn_measured_fraction_theta_full 0.986
_diffrn_measured_fraction_theta_max 0.986
_diffrn_measurement_device_type 'CCD area detector'
_diffrn_measurement_method 'phi and omega scans'
_diffrn_radiation_monochromator graphite
_diffrn_radiation_source 'fine-focus sealed tube'
_diffrn_radiation_type MoK\a
_diffrn_radiation_wavelength 0.71073
_diffrn_reflns_av_R_equivalents 0.0261
_diffrn_reflns_av_sigmaI/netI 0.0314
_diffrn_reflns_limit_h_max 14
_diffrn_reflns_limit_h_min -15
_diffrn_reflns_limit_k_max 29
_diffrn_reflns_limit_k_min -29
_diffrn_reflns_limit_l_max 17
_diffrn_reflns_limit_l_min -8
_diffrn_reflns_number 22020
_diffrn_reflns_theta_full 27.53
_diffrn_reflns_theta_max 27.53
_diffrn_reflns_theta_min 1.78
_exptl_absorpt_coefficient_mu 2.252
_exptl_absorpt_correction_T_max 0.798
_exptl_absorpt_correction_T_min 0.455
_exptl_absorpt_correction_type multi-scan
_exptl_absorpt_process_details (SADABS,Bruker,2000)
_exptl_crystal_colour Colourless
_exptl_crystal_density_diffrn 1.638
_exptl_crystal_density_method 'not measured'
_exptl_crystal_description Slab
_exptl_crystal_F_000 1728
_exptl_crystal_size_max 0.50
_exptl_crystal_size_mid 0.30
_exptl_crystal_size_min 0.10
_refine_diff_density_max 0.831
_refine_diff_density_min -0.547
_refine_diff_density_rms 0.086
_refine_ls_extinction_method none
_refine_ls_goodness_of_fit_ref 1.079
_refine_ls_hydrogen_treatment mixed
_refine_ls_matrix_type full
_refine_ls_number_parameters 352
_refine_ls_number_reflns 8067
_refine_ls_number_restraints 0
_refine_ls_restrained_S_all 1.079
_refine_ls_R_factor_all 0.0370
_refine_ls_R_factor_gt 0.0320
_refine_ls_shift/su_max 0.001
_refine_ls_shift/su_mean 0.000
_refine_ls_structure_factor_coef Fsqd
_refine_ls_weighting_details 'calc w=1/[\s^2^(Fo^2^)+(0.0357P)^2^+1.6249P] where P=(Fo^2^+2Fc^2^)/3'
_refine_ls_weighting_scheme calc
_refine_ls_wR_factor_gt 0.0741
_refine_ls_wR_factor_ref 0.0764
_reflns_number_gt 7256
_reflns_number_total 8067
_reflns_threshold_expression >2sigma(I)
_cod_data_source_file b502677f.txt
_cod_data_source_block CM5-68-a
_cod_depositor_comments
;
The following automatic conversions were performed:
'_symmetry_cell_setting' value 'Monoclinic' changed to 'monoclinic'
according to '/home/saulius/struct/CIF-dictionaries/cif_core.dic'
dictionary named 'cif_core.dic' version 2.4.1 from 2010-06-29.

Automatic conversion script
Id: cif_fix_enum 1527 2010-12-29 10:47:43Z saulius 
;
_cod_original_sg_symbol_H-M 'P 21/n'
_cod_database_code 7008424

loop_
_symmetry_equiv_pos_as_xyz
'x, y, z'
'-x+1/2, y+1/2, -z+1/2'
'-x, -y, -z'
'x-1/2, -y-1/2, z-1/2'

loop_
_atom_site_label
_atom_site_type_symbol
_atom_site_fract_x
_atom_site_fract_y
_atom_site_fract_z
_atom_site_U_iso_or_equiv
_atom_site_adp_type
_atom_site_occupancy
_atom_site_symmetry_multiplicity
_atom_site_calc_flag
_atom_site_refinement_flags
_atom_site_disorder_assembly
_atom_site_disorder_group
C11 C 0.7872(3) 0.09465(14) 0.6758(2) 0.0376(7) Uani 1 1 d . . .
C12 C 0.7068(3) 0.06383(15) 0.7142(3) 0.0412(7) Uani 1 1 d . . .
H12 H 0.6758 0.0283 0.6846 0.049 Uiso 1 1 calc R . .
C13 C 0.6723(3) 0.08560(16) 0.7961(3) 0.0439(8) Uani 1 1 d . . .
H13 H 0.6194 0.0644 0.8218 0.053 Uiso 1 1 calc R . .
C14 C 0.7163(3) 0.13879(16) 0.8395(3) 0.0437(8) Uani 1 1 d . . .
C15 C 0.7975(4) 0.16883(18) 0.8032(3) 0.0596(11) Uani 1 1 d . . .
H15 H 0.8287 0.2042 0.8330 0.072 Uiso 1 1 calc R . .
C16 C 0.8329(4) 0.14645(17) 0.7224(3) 0.0554(10) Uani 1 1 d . . .
H16 H 0.8888 0.1669 0.6991 0.066 Uiso 1 1 calc R . .
C17 C 0.7049(5) 0.21565(19) 0.9549(4) 0.0731(13) Uani 1 1 d . . .
H17A H 0.6701 0.2237 1.0091 0.110 Uiso 1 1 calc R . .
H17B H 0.6767 0.2438 0.9017 0.110 Uiso 1 1 calc R . .
H17C H 0.7888 0.2186 0.9791 0.110 Uiso 1 1 calc R . .
C21 C 0.7643(3) -0.01185(13) 0.5129(2) 0.0352(7) Uani 1 1 d . . .
C22 C 0.8370(3) -0.06086(15) 0.5204(3) 0.0436(8) Uani 1 1 d . . .
H22 H 0.9181 -0.0565 0.5434 0.052 Uiso 1 1 calc R . .
C23 C 0.7893(3) -0.11547(15) 0.4938(3) 0.0474(9) Uani 1 1 d . . .
H23 H 0.8383 -0.1481 0.4986 0.057 Uiso 1 1 calc R . .
C24 C 0.6678(3) -0.12268(15) 0.4595(3) 0.0430(8) Uani 1 1 d . . .
C25 C 0.5959(3) -0.07400(15) 0.4504(3) 0.0471(9) Uani 1 1 d . . .
H25 H 0.5148 -0.0782 0.4267 0.057 Uiso 1 1 calc R . .
C26 C 0.6449(3) -0.01863(15) 0.4769(3) 0.0420(8) Uani 1 1 d . . .
H26 H 0.5963 0.0143 0.4700 0.050 Uiso 1 1 calc R . .
C27 C 0.5079(4) -0.18811(19) 0.3936(4) 0.0764(14) Uani 1 1 d . . .
H27A H 0.4931 -0.2296 0.3821 0.115 Uiso 1 1 calc R . .
H27B H 0.4840 -0.1673 0.3307 0.115 Uiso 1 1 calc R . .
H27C H 0.4642 -0.1737 0.4384 0.115 Uiso 1 1 calc R . .
C31 C 0.7673(4) 0.22733(16) 0.3510(3) 0.0570(10) Uani 1 1 d . . .
C32 C 0.8940(5) 0.2235(2) 0.4130(5) 0.0934(17) Uani 1 1 d . . .
H32A H 0.8983 0.2016 0.4736 0.140 Uiso 1 1 calc R . .
H32B H 0.9243 0.2626 0.4301 0.140 Uiso 1 1 calc R . .
H32C H 0.9398 0.2039 0.3746 0.140 Uiso 1 1 calc R . .
C33 C 0.6970(6) 0.2579(2) 0.4147(5) 0.113(2) Uani 1 1 d . . .
H33A H 0.7033 0.2356 0.4752 0.170 Uiso 1 1 calc R . .
H33B H 0.6160 0.2603 0.3771 0.170 Uiso 1 1 calc R . .
H33C H 0.7275 0.2969 0.4318 0.170 Uiso 1 1 calc R . .
C34 C 0.7590(6) 0.2614(2) 0.2557(4) 0.0972(19) Uani 1 1 d . . .
H34A H 0.6784 0.2636 0.2171 0.146 Uiso 1 1 calc R . .
H34B H 0.8044 0.2418 0.2169 0.146 Uiso 1 1 calc R . .
H34C H 0.7890 0.3006 0.2723 0.146 Uiso 1 1 calc R . .
C41 C 0.5089(3) 0.12919(18) 0.2511(3) 0.0497(9) Uani 1 1 d . . .
C42 C 0.4745(4) 0.0650(2) 0.2361(5) 0.0919(18) Uani 1 1 d . . .
H42A H 0.5138 0.0472 0.1907 0.138 Uiso 1 1 calc R . .
H42B H 0.3910 0.0620 0.2081 0.138 Uiso 1 1 calc R . .
H42C H 0.4967 0.0449 0.2998 0.138 Uiso 1 1 calc R . .
C43 C 0.4467(4) 0.1568(3) 0.3232(5) 0.109(2) Uani 1 1 d . . .
H43A H 0.4682 0.1977 0.3331 0.163 Uiso 1 1 calc R . .
H43B H 0.4693 0.1365 0.3867 0.163 Uiso 1 1 calc R . .
H43C H 0.3632 0.1536 0.2954 0.163 Uiso 1 1 calc R . .
C44 C 0.4716(4) 0.1583(3) 0.1479(4) 0.0931(18) Uani 1 1 d . . .
H44A H 0.4924 0.1994 0.1541 0.140 Uiso 1 1 calc R . .
H44B H 0.3881 0.1545 0.1210 0.140 Uiso 1 1 calc R . .
H44C H 0.5107 0.1394 0.1034 0.140 Uiso 1 1 calc R . .
C51 C 1.0055(3) 0.08679(17) 0.1725(3) 0.0456(8) Uani 1 1 d . . .
C52 C 1.1128(3) 0.0466(2) 0.1866(4) 0.0679(13) Uani 1 1 d . . .
H52A H 1.0892 0.0097 0.1529 0.102 Uiso 1 1 calc R . .
H52B H 1.1466 0.0396 0.2572 0.102 Uiso 1 1 calc R . .
H52C H 1.1698 0.0653 0.1585 0.102 Uiso 1 1 calc R . .
C53 C 1.0421(4) 0.14524(19) 0.2256(4) 0.0755(14) Uani 1 1 d . . .
H53A H 0.9745 0.1703 0.2166 0.113 Uiso 1 1 calc R . .
H53B H 1.0990 0.1641 0.1975 0.113 Uiso 1 1 calc R . .
H53C H 1.0758 0.1383 0.2962 0.113 Uiso 1 1 calc R . .
C54 C 0.9515(4) 0.0984(2) 0.0602(3) 0.0719(13) Uani 1 1 d . . .
H54A H 0.9282 0.0615 0.0261 0.108 Uiso 1 1 calc R . .
H54B H 1.0085 0.1174 0.0323 0.108 Uiso 1 1 calc R . .
H54C H 0.8840 0.1235 0.0517 0.108 Uiso 1 1 calc R . .
C61 C 0.7619(3) -0.02458(16) 0.1408(3) 0.0482(9) Uani 1 1 d . . .
C62 C 0.8448(5) -0.0667(2) 0.1056(4) 0.0815(15) Uani 1 1 d . . .
H62A H 0.8849 -0.0455 0.0643 0.122 Uiso 1 1 calc R . .
H62B H 0.8001 -0.0983 0.0673 0.122 Uiso 1 1 calc R . .
H62C H 0.9013 -0.0825 0.1633 0.122 Uiso 1 1 calc R . .
C63 C 0.6994(4) -0.0584(2) 0.2058(4) 0.0731(13) Uani 1 1 d . . .
H63A H 0.7561 -0.0743 0.2633 0.110 Uiso 1 1 calc R . .
H63B H 0.6549 -0.0901 0.1673 0.110 Uiso 1 1 calc R . .
H63C H 0.6473 -0.0323 0.2280 0.110 Uiso 1 1 calc R . .
C64 C 0.6746(4) 0.0015(2) 0.0483(3) 0.0776(14) Uani 1 1 d . . .
H64A H 0.7165 0.0226 0.0083 0.116 Uiso 1 1 calc R . .
H64B H 0.6224 0.0280 0.0695 0.116 Uiso 1 1 calc R . .
H64C H 0.6300 -0.0299 0.0089 0.116 Uiso 1 1 calc R . .
O1 O 0.69637(19) 0.11524(10) 0.46677(17) 0.0404(5) Uani 1 1 d . . .
O2 O 0.9794(2) -0.01742(10) 0.33190(18) 0.0452(6) Uani 1 1 d . . .
H2 H 1.0296 0.0006 0.3742 0.068 Uiso 1 1 calc R . .
O3 O 0.7464(2) 0.12078(11) 0.17661(17) 0.0443(5) Uani 1 1 d . . .
H3 H 0.7227 0.1392 0.1140 0.066 Uiso 1 1 calc R . .
O4 O 0.82278(19) 0.07431(9) 0.34948(16) 0.0375(5) Uani 1 1 d . . .
O5 O 0.6736(2) 0.15743(12) 0.9175(2) 0.0579(7) Uani 1 1 d . . .
O6 O 0.6294(2) -0.17894(11) 0.4375(2) 0.0603(7) Uani 1 1 d . . .
Sn1 Sn 0.699343(18) 0.137581(9) 0.315965(17) 0.03467(7) Uani 1 1 d . . .
Sn2 Sn 0.872954(18) 0.043167(9) 0.231733(16) 0.03319(6) Uani 1 1 d . . .
Te1 Te 0.833054(17) 0.074555(9) 0.540189(16) 0.03562(6) Uani 1 1 d . . .

loop_
_atom_site_aniso_label
_atom_site_aniso_U_11
_atom_site_aniso_U_22
_atom_site_aniso_U_33
_atom_site_aniso_U_23
_atom_site_aniso_U_13
_atom_site_aniso_U_12
C11 0.0395(16) 0.0363(16) 0.0358(17) -0.0018(14) 0.0080(14) 0.0028(13)
C12 0.0461(18) 0.0345(16) 0.0418(19) -0.0013(14) 0.0097(15) 0.0014(14)
C13 0.0450(18) 0.0458(19) 0.0436(19) 0.0014(16) 0.0164(16) -0.0007(15)
C14 0.0472(19) 0.0444(19) 0.0376(18) -0.0028(15) 0.0080(15) 0.0061(15)
C15 0.073(3) 0.049(2) 0.059(2) -0.0233(19) 0.020(2) -0.016(2)
C16 0.063(2) 0.051(2) 0.057(2) -0.0094(19) 0.025(2) -0.0179(19)
C17 0.106(4) 0.055(3) 0.062(3) -0.016(2) 0.029(3) 0.014(2)
C21 0.0388(16) 0.0328(15) 0.0350(16) 0.0014(13) 0.0116(13) 0.0032(13)
C22 0.0375(17) 0.0420(18) 0.049(2) 0.0005(16) 0.0081(15) 0.0038(14)
C23 0.0465(19) 0.0360(17) 0.056(2) 0.0027(16) 0.0078(17) 0.0127(15)
C24 0.0491(19) 0.0365(17) 0.0423(19) -0.0002(15) 0.0102(16) 0.0021(14)
C25 0.0356(16) 0.0421(19) 0.060(2) -0.0039(17) 0.0071(16) -0.0001(14)
C26 0.0395(16) 0.0356(17) 0.050(2) -0.0004(15) 0.0102(15) 0.0076(14)
C27 0.067(3) 0.047(2) 0.101(4) -0.016(2) -0.003(3) -0.009(2)
C31 0.077(3) 0.0338(18) 0.065(3) -0.0058(18) 0.027(2) -0.0066(18)
C32 0.093(4) 0.072(3) 0.108(4) -0.028(3) 0.015(3) -0.035(3)
C33 0.171(6) 0.045(3) 0.157(6) -0.033(3) 0.102(5) -0.009(3)
C34 0.159(6) 0.043(2) 0.089(4) 0.008(3) 0.032(4) -0.016(3)
C41 0.0396(17) 0.058(2) 0.050(2) 0.0059(18) 0.0086(16) 0.0074(16)
C42 0.046(2) 0.087(4) 0.126(5) 0.011(3) -0.007(3) -0.018(2)
C43 0.054(3) 0.173(7) 0.101(4) -0.039(4) 0.024(3) 0.024(3)
C44 0.059(3) 0.127(5) 0.081(4) 0.043(3) -0.003(3) 0.006(3)
C51 0.0384(17) 0.056(2) 0.0436(19) 0.0123(17) 0.0125(15) 0.0107(15)
C52 0.044(2) 0.086(3) 0.078(3) 0.022(3) 0.024(2) 0.018(2)
C53 0.074(3) 0.059(3) 0.099(4) 0.017(3) 0.032(3) -0.010(2)
C54 0.058(2) 0.107(4) 0.058(3) 0.030(3) 0.028(2) 0.019(2)
C61 0.053(2) 0.0427(19) 0.044(2) -0.0079(16) 0.0034(17) 0.0004(16)
C62 0.100(4) 0.061(3) 0.085(4) -0.030(3) 0.027(3) 0.002(3)
C63 0.077(3) 0.055(2) 0.087(4) -0.004(2) 0.020(3) -0.017(2)
C64 0.084(3) 0.072(3) 0.057(3) -0.007(2) -0.015(2) -0.011(3)
O1 0.0391(11) 0.0441(13) 0.0394(13) 0.0046(10) 0.0129(10) 0.0105(10)
O2 0.0402(12) 0.0485(14) 0.0418(13) 0.0047(11) 0.0023(10) 0.0082(10)
O3 0.0489(13) 0.0480(13) 0.0368(13) 0.0085(11) 0.0129(11) 0.0119(11)
O4 0.0438(12) 0.0360(11) 0.0327(11) 0.0019(9) 0.0100(10) 0.0118(9)
O5 0.0692(17) 0.0610(17) 0.0471(15) -0.0137(13) 0.0216(13) 0.0027(14)
O6 0.0576(15) 0.0368(13) 0.079(2) -0.0091(13) 0.0048(14) 0.0012(12)
Sn1 0.03679(12) 0.02857(11) 0.03875(13) 0.00061(9) 0.01026(9) 0.00226(8)
Sn2 0.03363(11) 0.03392(12) 0.03107(12) 0.00072(8) 0.00695(9) 0.00493(8)
Te1 0.03576(11) 0.03398(11) 0.03742(12) 0.00010(8) 0.01028(9) 0.00080(8)

loop_
_atom_type_symbol
_atom_type_description
_atom_type_scat_dispersion_real
_atom_type_scat_dispersion_imag
_atom_type_scat_source
C C 0.0033 0.0016 'International Tables Vol C Tables 4.2.6.8 and 6.1.1.4'
H H 0.0000 0.0000 'International Tables Vol C Tables 4.2.6.8 and 6.1.1.4'
O O 0.0106 0.0060 'International Tables Vol C Tables 4.2.6.8 and 6.1.1.4'
Sn Sn -0.6537 1.4246 'International Tables Vol C Tables 4.2.6.8 and 6.1.1.4'
Te Te -0.5308 1.6751 'International Tables Vol C Tables 4.2.6.8 and 6.1.1.4'

loop_
_geom_angle_atom_site_label_1
_geom_angle_atom_site_label_2
_geom_angle_atom_site_label_3
_geom_angle
_geom_angle_site_symmetry_1
_geom_angle_site_symmetry_3
_geom_angle_publ_flag
C16 C11 C12 118.3(3) . . ?
C16 C11 Te1 115.5(3) . . ?
C12 C11 Te1 125.8(2) . . ?
C13 C12 C11 120.5(3) . . ?
C13 C12 H12 119.7 . . ?
C11 C12 H12 119.7 . . ?
C14 C13 C12 120.2(3) . . ?
C14 C13 H13 119.9 . . ?
C12 C13 H13 119.9 . . ?
O5 C14 C15 124.8(3) . . ?
O5 C14 C13 115.7(3) . . ?
C15 C14 C13 119.5(3) . . ?
C14 C15 C16 120.1(3) . . ?
C14 C15 H15 120.0 . . ?
C16 C15 H15 120.0 . . ?
C11 C16 C15 121.4(4) . . ?
C11 C16 H16 119.3 . . ?
C15 C16 H16 119.3 . . ?
O5 C17 H17A 109.5 . . ?
O5 C17 H17B 109.5 . . ?
H17A C17 H17B 109.5 . . ?
O5 C17 H17C 109.5 . . ?
H17A C17 H17C 109.5 . . ?
H17B C17 H17C 109.5 . . ?
C26 C21 C22 119.5(3) . . ?
C26 C21 Te1 118.5(2) . . ?
C22 C21 Te1 121.7(2) . . ?
C23 C22 C21 120.0(3) . . ?
C23 C22 H22 120.0 . . ?
C21 C22 H22 120.0 . . ?
C22 C23 C24 120.6(3) . . ?
C22 C23 H23 119.7 . . ?
C24 C23 H23 119.7 . . ?
O6 C24 C25 124.6(3) . . ?
O6 C24 C23 115.9(3) . . ?
C25 C24 C23 119.4(3) . . ?
C24 C25 C26 119.6(3) . . ?
C24 C25 H25 120.2 . . ?
C26 C25 H25 120.2 . . ?
C21 C26 C25 120.8(3) . . ?
C21 C26 H26 119.6 . . ?
C25 C26 H26 119.6 . . ?
O6 C27 H27A 109.5 . . ?
O6 C27 H27B 109.5 . . ?
H27A C27 H27B 109.5 . . ?
O6 C27 H27C 109.5 . . ?
H27A C27 H27C 109.5 . . ?
H27B C27 H27C 109.5 . . ?
C34 C31 C32 110.2(4) . . ?
C34 C31 C33 110.5(4) . . ?
C32 C31 C33 108.1(5) . . ?
C34 C31 Sn1 110.4(3) . . ?
C32 C31 Sn1 108.7(3) . . ?
C33 C31 Sn1 108.9(3) . . ?
C31 C32 H32A 109.5 . . ?
C31 C32 H32B 109.5 . . ?
H32A C32 H32B 109.5 . . ?
C31 C32 H32C 109.5 . . ?
H32A C32 H32C 109.5 . . ?
H32B C32 H32C 109.5 . . ?
C31 C33 H33A 109.5 . . ?
C31 C33 H33B 109.5 . . ?
H33A C33 H33B 109.5 . . ?
C31 C33 H33C 109.5 . . ?
H33A C33 H33C 109.5 . . ?
H33B C33 H33C 109.5 . . ?
C31 C34 H34A 109.5 . . ?
C31 C34 H34B 109.5 . . ?
H34A C34 H34B 109.5 . . ?
C31 C34 H34C 109.5 . . ?
H34A C34 H34C 109.5 . . ?
H34B C34 H34C 109.5 . . ?
C42 C41 C43 109.0(4) . . ?
C42 C41 C44 106.8(4) . . ?
C43 C41 C44 111.2(4) . . ?
C42 C41 Sn1 110.4(3) . . ?
C43 C41 Sn1 108.7(3) . . ?
C44 C41 Sn1 110.6(3) . . ?
C41 C42 H42A 109.5 . . ?
C41 C42 H42B 109.5 . . ?
H42A C42 H42B 109.5 . . ?
C41 C42 H42C 109.5 . . ?
H42A C42 H42C 109.5 . . ?
H42B C42 H42C 109.5 . . ?
C41 C43 H43A 109.5 . . ?
C41 C43 H43B 109.5 . . ?
H43A C43 H43B 109.5 . . ?
C41 C43 H43C 109.5 . . ?
H43A C43 H43C 109.5 . . ?
H43B C43 H43C 109.5 . . ?
C41 C44 H44A 109.5 . . ?
C41 C44 H44B 109.5 . . ?
H44A C44 H44B 109.5 . . ?
C41 C44 H44C 109.5 . . ?
H44A C44 H44C 109.5 . . ?
H44B C44 H44C 109.5 . . ?
C53 C51 C54 109.0(4) . . ?
C53 C51 C52 109.7(4) . . ?
C54 C51 C52 109.7(3) . . ?
C53 C51 Sn2 110.8(3) . . ?
C54 C51 Sn2 107.9(3) . . ?
C52 C51 Sn2 109.6(3) . . ?
C51 C52 H52A 109.5 . . ?
C51 C52 H52B 109.5 . . ?
H52A C52 H52B 109.5 . . ?
C51 C52 H52C 109.5 . . ?
H52A C52 H52C 109.5 . . ?
H52B C52 H52C 109.5 . . ?
C51 C53 H53A 109.5 . . ?
C51 C53 H53B 109.5 . . ?
H53A C53 H53B 109.5 . . ?
C51 C53 H53C 109.5 . . ?
H53A C53 H53C 109.5 . . ?
H53B C53 H53C 109.5 . . ?
C51 C54 H54A 109.5 . . ?
C51 C54 H54B 109.5 . . ?
H54A C54 H54B 109.5 . . ?
C51 C54 H54C 109.5 . . ?
H54A C54 H54C 109.5 . . ?
H54B C54 H54C 109.5 . . ?
C63 C61 C64 111.2(4) . . ?
C63 C61 C62 109.0(4) . . ?
C64 C61 C62 108.8(4) . . ?
C63 C61 Sn2 109.3(3) . . ?
C64 C61 Sn2 112.1(3) . . ?
C62 C61 Sn2 106.3(3) . . ?
C61 C62 H62A 109.5 . . ?
C61 C62 H62B 109.5 . . ?
H62A C62 H62B 109.5 . . ?
C61 C62 H62C 109.5 . . ?
H62A C62 H62C 109.5 . . ?
H62B C62 H62C 109.5 . . ?
C61 C63 H63A 109.5 . . ?
C61 C63 H63B 109.5 . . ?
H63A C63 H63B 109.5 . . ?
C61 C63 H63C 109.5 . . ?
H63A C63 H63C 109.5 . . ?
H63B C63 H63C 109.5 . . ?
C61 C64 H64A 109.5 . . ?
C61 C64 H64B 109.5 . . ?
H64A C64 H64B 109.5 . . ?
C61 C64 H64C 109.5 . . ?
H64A C64 H64C 109.5 . . ?
H64B C64 H64C 109.5 . . ?
Te1 O1 Sn1 113.47(10) . . ?
Sn2 O2 H2 109.5 . . ?
Sn1 O3 Sn2 98.01(9) . . ?
Sn1 O3 H3 131.0 . . ?
Sn2 O3 H3 131.0 . . ?
Sn2 O4 Sn1 114.83(10) . . ?
Sn2 O4 Te1 151.37(10) . . ?
Sn1 O4 Te1 93.79(8) . . ?
C14 O5 C17 117.0(3) . . ?
C24 O6 C27 118.2(3) . . ?
O4 Sn1 O1 78.92(8) . . ?
O4 Sn1 O3 74.72(9) . . ?
O1 Sn1 O3 152.70(8) . . ?
O4 Sn1 C31 114.22(14) . . ?
O1 Sn1 C31 96.03(13) . . ?
O3 Sn1 C31 101.10(13) . . ?
O4 Sn1 C41 129.35(12) . . ?
O1 Sn1 C41 95.38(12) . . ?
O3 Sn1 C41 95.81(12) . . ?
C31 Sn1 C41 116.43(16) . . ?
O4 Sn2 O2 87.32(9) . . ?
O4 Sn2 C61 116.80(12) . . ?
O2 Sn2 C61 94.62(12) . . ?
O4 Sn2 C51 122.73(12) . . ?
O2 Sn2 C51 100.16(11) . . ?
C61 Sn2 C51 118.96(15) . . ?
O4 Sn2 O3 71.98(8) . . ?
O2 Sn2 O3 159.23(9) . . ?
C61 Sn2 O3 96.26(12) . . ?
C51 Sn2 O3 89.94(11) . . ?
O1 Te1 C21 97.03(11) . . ?
O1 Te1 C11 89.09(11) . . ?
C21 Te1 C11 100.26(12) . . ?
O1 Te1 O4 70.06(8) . . ?
C21 Te1 O4 84.63(10) . . ?
C11 Te1 O4 159.07(10) . . ?
O1 Te1 O2 172.65(8) . 3_756 ?
C21 Te1 O2 83.36(10) . 3_756 ?
C11 Te1 O2 83.62(10) . 3_756 ?
O4 Te1 O2 117.26(7) . 3_756 ?

loop_
_geom_bond_atom_site_label_1
_geom_bond_atom_site_label_2
_geom_bond_distance
_geom_bond_site_symmetry_2
_geom_bond_publ_flag
C11 C16 1.375(5) . ?
C11 C12 1.391(5) . ?
C11 Te1 2.127(3) . ?
C12 C13 1.387(5) . ?
C12 H12 0.9300 . ?
C13 C14 1.382(5) . ?
C13 H13 0.9300 . ?
C14 O5 1.367(4) . ?
C14 C15 1.373(5) . ?
C15 C16 1.385(5) . ?
C15 H15 0.9300 . ?
C16 H16 0.9300 . ?
C17 O5 1.427(5) . ?
C17 H17A 0.9600 . ?
C17 H17B 0.9600 . ?
C17 H17C 0.9600 . ?
C21 C26 1.372(4) . ?
C21 C22 1.389(4) . ?
C21 Te1 2.112(3) . ?
C22 C23 1.367(5) . ?
C22 H22 0.9300 . ?
C23 C24 1.394(5) . ?
C23 H23 0.9300 . ?
C24 O6 1.359(4) . ?
C24 C25 1.377(5) . ?
C25 C26 1.388(5) . ?
C25 H25 0.9300 . ?
C26 H26 0.9300 . ?
C27 O6 1.415(5) . ?
C27 H27A 0.9600 . ?
C27 H27B 0.9600 . ?
C27 H27C 0.9600 . ?
C31 C34 1.502(6) . ?
C31 C32 1.515(7) . ?
C31 C33 1.523(6) . ?
C31 Sn1 2.190(4) . ?
C32 H32A 0.9600 . ?
C32 H32B 0.9600 . ?
C32 H32C 0.9600 . ?
C33 H33A 0.9600 . ?
C33 H33B 0.9600 . ?
C33 H33C 0.9600 . ?
C34 H34A 0.9600 . ?
C34 H34B 0.9600 . ?
C34 H34C 0.9600 . ?
C41 C42 1.508(6) . ?
C41 C43 1.518(6) . ?
C41 C44 1.520(6) . ?
C41 Sn1 2.196(4) . ?
C42 H42A 0.9600 . ?
C42 H42B 0.9600 . ?
C42 H42C 0.9600 . ?
C43 H43A 0.9600 . ?
C43 H43B 0.9600 . ?
C43 H43C 0.9600 . ?
C44 H44A 0.9600 . ?
C44 H44B 0.9600 . ?
C44 H44C 0.9600 . ?
C51 C53 1.517(6) . ?
C51 C54 1.529(5) . ?
C51 C52 1.529(5) . ?
C51 Sn2 2.184(4) . ?
C52 H52A 0.9600 . ?
C52 H52B 0.9600 . ?
C52 H52C 0.9600 . ?
C53 H53A 0.9600 . ?
C53 H53B 0.9600 . ?
C53 H53C 0.9600 . ?
C54 H54A 0.9600 . ?
C54 H54B 0.9600 . ?
C54 H54C 0.9600 . ?
C61 C63 1.511(6) . ?
C61 C64 1.526(6) . ?
C61 C62 1.533(6) . ?
C61 Sn2 2.182(4) . ?
C62 H62A 0.9600 . ?
C62 H62B 0.9600 . ?
C62 H62C 0.9600 . ?
C63 H63A 0.9600 . ?
C63 H63B 0.9600 . ?
C63 H63C 0.9600 . ?
C64 H64A 0.9600 . ?
C64 H64B 0.9600 . ?
C64 H64C 0.9600 . ?
O1 Te1 1.898(2) . ?
O1 Sn1 2.145(2) . ?
O2 Sn2 2.106(2) . ?
O2 H2 0.8200 . ?
O3 Sn1 2.167(2) . ?
O3 Sn2 2.300(2) . ?
O3 H3 0.9300 . ?
O4 Sn2 1.996(2) . ?
O4 Sn1 2.007(2) . ?
O4 Te1 2.595(2) . ?
Te1 O2 2.756(2) 3_756 ?
